data_7123618
loop_
_publ_author_name
'Zheng, Qixuan'
'Rood, Samantha L.'
'Unruh, Daniel K.'
'Hutchins, Kristin M.'

_publ_section_title
;
 Unique supramolecular complex of diclofenac: structural robustness,
 crystal-to-crystal solvent exchange, and mechanochemical synthesis
;
_journal_name_full 'Chemical Communications'
_journal_paper_doi 10.1039/C9CC03946E
_journal_year 2019
_chemical_formula_sum 'C20 H17 Cl2 N2 O2'
_chemical_formula_weight 388.25
_space_group_IT_number 60
_space_group_name_Hall '-P 2n 2ab'
_space_group_name_H-M_alt 'P b c n'
_symmetry_cell_setting orthorhombic
_symmetry_Int_Tables_number 60
_symmetry_space_group_name_Hall '-P 2n 2ab'
_symmetry_space_group_name_H-M 'P b c n'
_atom_sites_solution_hydrogens mixed
_atom_sites_solution_primary dual
_atom_sites_solution_secondary difmap
_audit_creation_date 2018-04-04T09:38:12-00:00
_audit_creation_method 'WinGX routine CIF_UPDATE'
_audit_update_record
;
2019-04-09 deposited with the CCDC.    2019-06-07 downloaded from the CCDC.
;
_cell_angle_alpha 90
_cell_angle_beta 90
_cell_angle_gamma 90
_cell_formula_units_Z 8
_cell_length_a 27.525(3)
_cell_length_b 7.7860(7)
_cell_length_c 16.8266(16)
_cell_measurement_reflns_used 5182
_cell_measurement_temperature 100(2)
_cell_measurement_theta_max 26.99
_cell_measurement_theta_min 2.42
_cell_volume 3606.1(6)
_computing_cell_refinement 'Bruker SAINT'
_computing_data_collection 'Bruker APEX2'
_computing_data_reduction 'Bruker SAINT'
_computing_structure_refinement 'SHELXL-2016/6 (Sheldrick, 2016)'
_computing_structure_solution 'SHELXT 2014/5 (Sheldrick, 2014)'
_diffrn_ambient_temperature 100(2)
_diffrn_measured_fraction_theta_full 1
_diffrn_measured_fraction_theta_max 0.997
_diffrn_measurement_device_type 'Bruker APEX-II CCD'
_diffrn_measurement_method '\w scans'
_diffrn_radiation_monochromator graphite
_diffrn_radiation_source 'fine-focus sealed tube'
_diffrn_radiation_type MoK\a
_diffrn_radiation_wavelength 0.71073
_diffrn_reflns_av_R_equivalents 0.0429
_diffrn_reflns_av_unetI/netI 0.0306
_diffrn_reflns_Laue_measured_fraction_full 1
_diffrn_reflns_Laue_measured_fraction_max 0.997
_diffrn_reflns_limit_h_max 34
_diffrn_reflns_limit_h_min -35
_diffrn_reflns_limit_k_max 9
_diffrn_reflns_limit_k_min -8
_diffrn_reflns_limit_l_max 21
_diffrn_reflns_limit_l_min -20
_diffrn_reflns_number 22468
_diffrn_reflns_point_group_measured_fraction_full 1
_diffrn_reflns_point_group_measured_fraction_max 0.997
_diffrn_reflns_theta_full 25.242
_diffrn_reflns_theta_max 27.138
_diffrn_reflns_theta_min 1.48
_exptl_absorpt_coefficient_mu 0.377
_exptl_absorpt_correction_T_max 0.7455
_exptl_absorpt_correction_T_min 0.6868
_exptl_absorpt_correction_type multi-scan
_exptl_absorpt_process_details SADABS
_exptl_crystal_colour colourless
_exptl_crystal_density_diffrn 1.43
_exptl_crystal_description blade
_exptl_crystal_F_000 1608
_exptl_crystal_recrystallization_method 'Re-crystallisation from solvent'
_exptl_crystal_size_max 0.485
_exptl_crystal_size_mid 0.22
_exptl_crystal_size_min 0.06
_refine_diff_density_max 0.29
_refine_diff_density_min -0.246
_refine_diff_density_rms 0.051
_refine_ls_extinction_method none
_refine_ls_goodness_of_fit_ref 1.026
_refine_ls_hydrogen_treatment mixed
_refine_ls_matrix_type full
_refine_ls_number_parameters 239
_refine_ls_number_reflns 3978
_refine_ls_number_restraints 0
_refine_ls_restrained_S_all 1.026
_refine_ls_R_factor_all 0.0488
_refine_ls_R_factor_gt 0.0333
_refine_ls_shift/su_max 0.001
_refine_ls_shift/su_mean 0
_refine_ls_structure_factor_coef Fsqd
_refine_ls_weighting_details 'w=1/[\s^2^(Fo^2^)+(0.0254P)^2^+2.2264P] where P=(Fo^2^+2Fc^2^)/3'
_refine_ls_weighting_scheme calc
_refine_ls_wR_factor_gt 0.069
_refine_ls_wR_factor_ref 0.0751
_reflns_number_gt 3162
_reflns_number_total 3978
_reflns_threshold_expression 'I > 2\s(I)'
_cod_data_source_file c9cc03946e2.cif
_cod_data_source_block diclofenac4-4'-BPEth
_cod_database_code 7123618
_shelx_estimated_absorpt_t_min 0.838
_shelx_estimated_absorpt_t_max 0.978

loop_
_symmetry_equiv_pos_as_xyz
'x, y, z'
'-x+1/2, -y+1/2, z+1/2'
'-x, y, -z+1/2'
'x+1/2, -y+1/2, -z'
'-x, -y, -z'
'x-1/2, y-1/2, -z-1/2'
'x, -y, z-1/2'
'-x-1/2, y-1/2, z'

loop_
_atom_site_label
_atom_site_type_symbol
_atom_site_fract_x
_atom_site_fract_y
_atom_site_fract_z
_atom_site_U_iso_or_equiv
_atom_site_adp_type
_atom_site_occupancy
_atom_site_calc_flag
Cl1 Cl 0.66927(2) 0.78995(6) 0.32126(3) 0.02751(11) Uani 1 d
Cl2 Cl 0.63911(2) 1.12446(5) 0.59820(2) 0.02254(11) Uani 1 d
O1 O 0.58079(4) 0.50045(15) 0.46392(6) 0.0192(3) Uani 1 d
H1 H 0.57422 0.414328 0.435838 0.029 Uiso 1 calc
O2 O 0.53254(4) 0.36854(15) 0.55204(7) 0.0219(3) Uani 1 d
N1 N 0.63622(5) 0.82171(18) 0.49125(8) 0.0170(3) Uani 1 d
H1A H 0.6229(7) 0.755(2) 0.4598(11) 0.02 Uiso 1 d
N2 N 0.56314(5) 0.22345(17) 0.38131(8) 0.0172(3) Uani 1 d
C1 C 0.67370(6) 0.9744(2) 0.37940(10) 0.0192(3) Uani 1 d
C2 C 0.65771(5) 0.9673(2) 0.45830(9) 0.0157(3) Uani 1 d
C3 C 0.66170(6) 1.1198(2) 0.50180(10) 0.0169(3) Uani 1 d
C4 C 0.68128(6) 1.2683(2) 0.47011(11) 0.0222(4) Uani 1 d
H4 H 0.684168 1.368826 0.501753 0.027 Uiso 1 calc
C5 C 0.69662(6) 1.2689(2) 0.39177(11) 0.0256(4) Uani 1 d
H5 H 0.71007 1.37038 0.369461 0.031 Uiso 1 calc
C6 C 0.69247(6) 1.1230(2) 0.34606(11) 0.0252(4) Uani 1 d
H6 H 0.702399 1.124243 0.291991 0.03 Uiso 1 calc
C7 C 0.65680(6) 0.7373(2) 0.55803(9) 0.0145(3) Uani 1 d
C8 C 0.62657(6) 0.63739(19) 0.60630(9) 0.0147(3) Uani 1 d
C9 C 0.64736(6) 0.5461(2) 0.66868(9) 0.0165(3) Uani 1 d
H9 H 0.627383 0.474743 0.700776 0.02 Uiso 1 calc
C10 C 0.69668(6) 0.5570(2) 0.68500(10) 0.0190(3) Uani 1 d
H10 H 0.710327 0.492783 0.727499 0.023 Uiso 1 calc
C11 C 0.72583(6) 0.6621(2) 0.63897(10) 0.0204(4) Uani 1 d
H11 H 0.759429 0.673041 0.650868 0.024 Uiso 1 calc
C12 C 0.70607(6) 0.7512(2) 0.57557(10) 0.0180(3) Uani 1 d
H12 H 0.726273 0.822472 0.543805 0.022 Uiso 1 calc
C13 C 0.57243(6) 0.6284(2) 0.59072(9) 0.0174(3) Uani 1 d
H13A H 0.555196 0.610185 0.641673 0.021 Uiso 1 calc
H13B H 0.561362 0.739289 0.568342 0.021 Uiso 1 calc
C14 C 0.55930(5) 0.4854(2) 0.53385(9) 0.0159(3) Uani 1 d
C15 C 0.57196(6) 0.2067(2) 0.30351(9) 0.0192(4) Uani 1 d
H15 H 0.58534 0.301845 0.275724 0.023 Uiso 1 calc
C16 C 0.56254(6) 0.0578(2) 0.26163(9) 0.0183(3) Uani 1 d
H16 H 0.569305 0.051899 0.206338 0.022 Uiso 1 calc
C17 C 0.54311(6) -0.0833(2) 0.30087(9) 0.0159(3) Uani 1 d
C18 C 0.53526(6) -0.0673(2) 0.38217(9) 0.0169(3) Uani 1 d
H18 H 0.522961 -0.161653 0.411788 0.02 Uiso 1 calc
C19 C 0.54542(6) 0.0860(2) 0.41958(10) 0.0176(3) Uani 1 d
H19 H 0.539595 0.094765 0.475079 0.021 Uiso 1 calc
C20 C 0.52776(6) -0.2430(2) 0.25721(10) 0.0182(3) Uani 1 d
H20A H 0.53686 -0.345481 0.288693 0.022 Uiso 1 calc
H20B H 0.544927 -0.249066 0.205589 0.022 Uiso 1 calc

loop_
_atom_site_aniso_label
_atom_site_aniso_U_11
_atom_site_aniso_U_22
_atom_site_aniso_U_33
_atom_site_aniso_U_23
_atom_site_aniso_U_13
_atom_site_aniso_U_12
Cl1 0.0321(2) 0.0303(2) 0.0201(2) -0.00706(18) -0.00037(18) 0.0069(2)
Cl2 0.0251(2) 0.0211(2) 0.0215(2) -0.00592(17) 0.00271(17) 0.00035(17)
O1 0.0210(6) 0.0171(6) 0.0194(6) -0.0035(5) 0.0031(5) -0.0072(5)
O2 0.0240(6) 0.0190(6) 0.0228(6) 0.0023(5) 0.0014(5) -0.0081(5)
N1 0.0189(7) 0.0146(7) 0.0177(7) 0.0001(6) -0.0043(6) -0.0046(6)
N2 0.0164(7) 0.0175(7) 0.0178(7) 0.0008(6) -0.0007(6) -0.0032(6)
C1 0.0164(8) 0.0227(9) 0.0184(8) -0.0009(7) -0.0015(7) 0.0032(7)
C2 0.0112(7) 0.0170(8) 0.0190(8) 0.0015(7) -0.0015(6) 0.0002(6)
C3 0.0139(8) 0.0182(8) 0.0187(8) 0.0006(7) -0.0014(6) 0.0004(6)
C4 0.0172(9) 0.0166(9) 0.0329(10) 0.0020(7) -0.0052(7) -0.0015(7)
C5 0.0190(9) 0.0233(10) 0.0346(10) 0.0122(8) -0.0023(8) -0.0033(7)
C6 0.0195(9) 0.0332(10) 0.0230(9) 0.0109(8) 0.0030(7) 0.0025(8)
C7 0.0178(8) 0.0117(8) 0.0141(7) -0.0029(6) -0.0003(6) 0.0014(6)
C8 0.0182(8) 0.0099(7) 0.0159(8) -0.0053(6) 0.0020(6) -0.0009(6)
C9 0.0222(8) 0.0123(8) 0.0150(8) -0.0038(6) 0.0045(6) 0.0008(6)
C10 0.0256(9) 0.0152(8) 0.0164(8) -0.0016(7) -0.0027(7) 0.0045(7)
C11 0.0173(8) 0.0195(9) 0.0243(9) -0.0051(7) -0.0035(7) 0.0029(7)
C12 0.0160(8) 0.0173(8) 0.0207(8) -0.0008(7) 0.0024(6) -0.0020(6)
C13 0.0157(8) 0.0168(8) 0.0196(8) -0.0033(7) 0.0035(6) -0.0004(7)
C14 0.0131(8) 0.0151(8) 0.0194(8) 0.0012(7) -0.0011(6) 0.0011(6)
C15 0.0198(8) 0.0198(9) 0.0179(8) 0.0038(7) 0.0016(6) -0.0040(7)
C16 0.0207(9) 0.0199(8) 0.0143(8) 0.0018(7) 0.0019(6) 0.0013(7)
C17 0.0129(8) 0.0154(8) 0.0194(8) -0.0003(6) -0.0038(6) 0.0030(6)
C18 0.0166(8) 0.0170(8) 0.0172(8) 0.0042(7) -0.0007(6) -0.0031(6)
C19 0.0177(8) 0.0203(9) 0.0149(8) 0.0018(6) 0.0002(6) -0.0034(7)
C20 0.0219(9) 0.0152(8) 0.0176(8) -0.0002(7) -0.0024(7) 0.0038(7)

loop_
_atom_type_symbol
_atom_type_description
_atom_type_scat_dispersion_real
_atom_type_scat_dispersion_imag
_atom_type_scat_source
C C 0.0033 0.0016 'International Tables Vol C Tables 4.2.6.8 and 6.1.1.4'
H H 0 0 'International Tables Vol C Tables 4.2.6.8 and 6.1.1.4'
Cl Cl 0.1484 0.1585 'International Tables Vol C Tables 4.2.6.8 and 6.1.1.4'
N N 0.0061 0.0033 'International Tables Vol C Tables 4.2.6.8 and 6.1.1.4'
O O 0.0106 0.006 'International Tables Vol C Tables 4.2.6.8 and 6.1.1.4'

loop_
_geom_angle_atom_site_label_1
_geom_angle_atom_site_label_2
_geom_angle_atom_site_label_3
_geom_angle
_geom_angle_site_symmetry_1
_geom_angle_site_symmetry_3
C14 O1 H1 109.5 . .
C2 N1 C7 121.49(14) . .
C2 N1 H1A 116.5(13) . .
C7 N1 H1A 112.9(13) . .
C15 N2 C19 117.29(14) . .
C6 C1 C2 122.29(16) . .
C6 C1 Cl1 119.15(13) . .
C2 C1 Cl1 118.55(13) . .
N1 C2 C3 121.02(14) . .
N1 C2 C1 122.89(15) . .
C3 C2 C1 115.97(15) . .
C4 C3 C2 122.58(15) . .
C4 C3 Cl2 118.81(13) . .
C2 C3 Cl2 118.57(12) . .
C3 C4 C5 119.27(17) . .
C3 C4 H4 120.4 . .
C5 C4 H4 120.4 . .
C6 C5 C4 120.28(16) . .
C6 C5 H5 119.9 . .
C4 C5 H5 119.9 . .
C5 C6 C1 119.58(16) . .
C5 C6 H6 120.2 . .
C1 C6 H6 120.2 . .
C12 C7 C8 120.00(14) . .
C12 C7 N1 121.34(14) . .
C8 C7 N1 118.66(14) . .
C9 C8 C7 118.52(14) . .
C9 C8 C13 120.78(14) . .
C7 C8 C13 120.70(14) . .
C10 C9 C8 121.37(15) . .
C10 C9 H9 119.3 . .
C8 C9 H9 119.3 . .
C11 C10 C9 119.54(15) . .
C11 C10 H10 120.2 . .
C9 C10 H10 120.2 . .
C10 C11 C12 120.02(15) . .
C10 C11 H11 120 . .
C12 C11 H11 120 . .
C11 C12 C7 120.46(15) . .
C11 C12 H12 119.8 . .
C7 C12 H12 119.8 . .
C14 C13 C8 112.25(13) . .
C14 C13 H13A 109.2 . .
C8 C13 H13A 109.2 . .
C14 C13 H13B 109.2 . .
C8 C13 H13B 109.2 . .
H13A C13 H13B 107.9 . .
O2 C14 O1 124.36(15) . .
O2 C14 C13 122.62(14) . .
O1 C14 C13 113.01(13) . .
N2 C15 C16 123.14(15) . .
N2 C15 H15 118.4 . .
C16 C15 H15 118.4 . .
C15 C16 C17 119.59(15) . .
C15 C16 H16 120.2 . .
C17 C16 H16 120.2 . .
C16 C17 C18 117.18(15) . .
C16 C17 C20 121.98(15) . .
C18 C17 C20 120.70(14) . .
C19 C18 C17 119.68(15) . .
C19 C18 H18 120.2 . .
C17 C18 H18 120.2 . .
N2 C19 C18 123.07(15) . .
N2 C19 H19 118.5 . .
C18 C19 H19 118.5 . .
C17 C20 C20 110.73(11) . 3_655
C17 C20 H20A 109.5 . .
C20 C20 H20A 109.5 3_655 .
C17 C20 H20B 109.5 . .
C20 C20 H20B 109.5 3_655 .
H20A C20 H20B 108.1 . .

loop_
_geom_bond_atom_site_label_1
_geom_bond_atom_site_label_2
_geom_bond_distance
_geom_bond_site_symmetry_2
Cl1 C1 1.7421(18) .
Cl2 C3 1.7376(17) .
O1 C14 1.3223(18) .
O1 H1 0.84 .
O2 C14 1.2098(19) .
N1 C2 1.394(2) .
N1 C7 1.420(2) .
N1 H1A 0.830(19) .
N2 C15 1.338(2) .
N2 C19 1.341(2) .
C1 C6 1.386(2) .
C1 C2 1.400(2) .
C2 C3 1.399(2) .
C3 C4 1.383(2) .
C4 C5 1.384(3) .
C4 H4 0.95 .
C5 C6 1.376(3) .
C5 H5 0.95 .
C6 H6 0.95 .
C7 C12 1.392(2) .
C7 C8 1.399(2) .
C8 C9 1.391(2) .
C8 C13 1.515(2) .
C9 C10 1.388(2) .
C9 H9 0.95 .
C10 C11 1.383(2) .
C10 H10 0.95 .
C11 C12 1.384(2) .
C11 H11 0.95 .
C12 H12 0.95 .
C13 C14 1.512(2) .
C13 H13A 0.99 .
C13 H13B 0.99 .
C15 C16 1.382(2) .
C15 H15 0.95 .
C16 C17 1.389(2) .
C16 H16 0.95 .
C17 C18 1.390(2) .
C17 C20 1.505(2) .
C18 C19 1.379(2) .
C18 H18 0.95 .
C19 H19 0.95 .
C20 C20 1.547(3) 3_655
C20 H20A 0.99 .
C20 H20B 0.99 .

loop_
_geom_hbond_atom_site_label_D
_geom_hbond_atom_site_label_H
_geom_hbond_atom_site_label_A
_geom_hbond_distance_DH
_geom_hbond_distance_HA
_geom_hbond_distance_DA
_geom_hbond_angle_DHA
O1 H1 N2 0.84 1.77 2.6115(18) 175.8
N1 H1A O1 0.830(19) 2.294(19) 2.9658(18) 138.3(16)
